data_9011406
loop_
_publ_author_name
'Oftedal, I.'

_publ_section_title
;
 Zur kristallstruktur von bastnasit (Ce,La--)FCO3
 Note: positions of C and at least one O undetermined
;
_journal_name_full 'Zeitschrift fur Kristallographie'
_journal_page_first 462
_journal_page_last 469
_journal_volume 78
_journal_year 1931
_chemical_compound_source 'Western Cheyenne Canyon, Colorado, USA'
_chemical_formula_sum 'Ce0.5 F La0.5 O2'
_chemical_name_mineral Bastnasite-(La)
_space_group_IT_number 190
_symmetry_space_group_name_Hall 'P -6c -2c'
_symmetry_space_group_name_H-M 'P -6 2 c'
_cell_angle_alpha 90
_cell_angle_beta 90
_cell_angle_gamma 120
_cell_length_a 7.094
_cell_length_b 7.094
_cell_length_c 9.718
_cell_formula_units_Z 6
_cell_volume 423.536
_database_code_amcsd 0010506
_exptl_crystal_density_diffrn 4.481
_cod_original_formula_sum '(La.5 Ce.5) F O2'
_cod_database_code 9011406

loop_
_space_group_symop_operation_xyz
x,y,z
-x,-x+y,1/2+z
-x+y,-x,1/2-z
y,x,-z
-y,x-y,z
x-y,-y,1/2+z
x,y,1/2-z
-x,-x+y,-z
-x+y,-x,z
y,x,1/2+z
-y,x-y,1/2-z
x-y,-y,-z

loop_
_atom_site_label
_atom_site_fract_x
_atom_site_fract_y
_atom_site_fract_z
_atom_site_occupancy
La 0.66667 0.66667 0.00000 0.50000
Ce 0.66667 0.66667 0.00000 0.50000
F1 0.00000 0.00000 0.00000 1.00000
F2 0.33333 0.66667 0.00000 1.00000
O 0.33333 0.33333 0.14300 1.00000

loop_
_cod_related_entry_id
_cod_related_entry_database
_cod_related_entry_code
1 AMCSD 0010506
